data_7700245
loop_
_publ_author_name
'Child, Simon N.'
'Raychev, Radoslav'
'Moss, Nathan'
'Howchen, Benjamin'
'Horton, Peter N.'
'Prior, Christopher C.'
'Oganesyan, Vasily S.'
'Fielden, John'

_publ_section_title
;
 Cobalt-based molecular electrocatalysis of nitrile reduction: evolving
 sustainability beyond hydrogen.
;
_journal_issue 26
_journal_name_full 'Dalton transactions (Cambridge, England : 2003)'
_journal_page_first 9576
_journal_page_last 9580
_journal_paper_doi 10.1039/c9dt00773c
_journal_volume 48
_journal_year 2019
_chemical_formula_moiety 'C18 H20 Co N5 O4, N O3'
_chemical_formula_sum 'C18 H20 Co N6 O7'
_chemical_formula_weight 491.33
_space_group_crystal_system monoclinic
_space_group_IT_number 14
_space_group_name_Hall '-P 2yn'
_space_group_name_H-M_alt 'P 1 21/n 1'
_symmetry_space_group_name_Hall '-P 2yn'
_symmetry_space_group_name_H-M 'P 1 21/n 1'
_atom_sites_solution_hydrogens mixed
_audit_creation_method SHELXL-2014/7
_audit_update_record
;
2019-02-20 deposited with the CCDC.    2019-06-11 downloaded from the CCDC.
;
_cell_angle_alpha 90
_cell_angle_beta 101.493(12)
_cell_angle_gamma 90
_cell_formula_units_Z 4
_cell_length_a 8.7738(10)
_cell_length_b 18.751(2)
_cell_length_c 12.1853(14)
_cell_measurement_reflns_used 10352
_cell_measurement_temperature 140(2)
_cell_measurement_theta_max 29.8230
_cell_measurement_theta_min 3.3980
_cell_volume 1964.5(4)
_computing_cell_refinement
;
CrystalClear-SM Expert 3.1 b27 (Rigaku, 2012)
;
_computing_data_collection
;
CrystalClear-SM Expert 3.1 b27 (Rigaku, 2012)
;
_computing_data_reduction
;
CrystalClear-SM Expert 3.1 b27 (Rigaku, 2012)
;
_computing_molecular_graphics 'Ortep for Windows (Farrugia, 2012)'
_computing_publication_material 'WinGX publication routines (Farrugia, 2012)'
_computing_structure_refinement 'SHELXL-2014/7 (Sheldrick, 2014)'
_computing_structure_solution 'SIR-92 (Altomare et al., 1994)'
_diffrn_ambient_environment N~2~
_diffrn_ambient_temperature 140(2)
_diffrn_detector 'CCD plate'
_diffrn_detector_area_resol_mean 16.0050
_diffrn_detector_type Sapphire3
_diffrn_measured_fraction_theta_full 0.998
_diffrn_measured_fraction_theta_max 0.999
_diffrn_measurement_device 'four-circle diffractometer'
_diffrn_measurement_device_type 'Xcalibur, Sapphire3'
_diffrn_radiation_monochromator graphite
_diffrn_radiation_probe x-ray
_diffrn_radiation_type 'Mo K\a'
_diffrn_radiation_wavelength 0.71073
_diffrn_reflns_av_R_equivalents 0.0307
_diffrn_reflns_av_unetI/netI 0.0203
_diffrn_reflns_Laue_measured_fraction_full 0.998
_diffrn_reflns_Laue_measured_fraction_max 0.999
_diffrn_reflns_limit_h_max 11
_diffrn_reflns_limit_h_min -11
_diffrn_reflns_limit_k_max 24
_diffrn_reflns_limit_k_min -24
_diffrn_reflns_limit_l_max 15
_diffrn_reflns_limit_l_min -15
_diffrn_reflns_number 30991
_diffrn_reflns_point_group_measured_fraction_full 0.998
_diffrn_reflns_point_group_measured_fraction_max 0.999
_diffrn_reflns_theta_full 25.242
_diffrn_reflns_theta_max 27.494
_diffrn_reflns_theta_min 3.184
_diffrn_source 'Enhance (Mo) X-ray Source'
_exptl_absorpt_coefficient_mu 0.931
_exptl_absorpt_correction_T_max 1.00000
_exptl_absorpt_correction_T_min 0.86440
_exptl_absorpt_correction_type multi-scan
_exptl_absorpt_process_details
;
CrysAlisPro, Agilent Technologies,
Version 1.171.37.35 (release 13-08-2014 CrysAlis171 .NET)
(compiled Aug 13 2014,18:06:01)
Empirical absorption correction using spherical harmonics,
 implemented in SCALE3 ABSPACK scaling algorithm.
;
_exptl_crystal_colour brown
_exptl_crystal_density_diffrn 1.661
_exptl_crystal_description Block
_exptl_crystal_F_000 1012
_exptl_crystal_size_max 0.270
_exptl_crystal_size_mid 0.160
_exptl_crystal_size_min 0.080
_refine_diff_density_max 0.411
_refine_diff_density_min -0.301
_refine_diff_density_rms 0.063
_refine_ls_extinction_method none
_refine_ls_goodness_of_fit_ref 1.080
_refine_ls_hydrogen_treatment mixed
_refine_ls_matrix_type full
_refine_ls_number_parameters 293
_refine_ls_number_reflns 4507
_refine_ls_number_restraints 0
_refine_ls_restrained_S_all 1.080
_refine_ls_R_factor_all 0.0370
_refine_ls_R_factor_gt 0.0300
_refine_ls_shift/su_max 0.001
_refine_ls_shift/su_mean 0.000
_refine_ls_structure_factor_coef Fsqd
_refine_ls_weighting_details 'w=1/[\s^2^(Fo^2^)+(0.0375P)^2^+1.0105P] where P=(Fo^2^+2Fc^2^)/3'
_refine_ls_weighting_scheme calc
_refine_ls_wR_factor_gt 0.0743
_refine_ls_wR_factor_ref 0.0770
_reflns_Friedel_coverage 0.000
_reflns_number_gt 3962
_reflns_number_total 4507
_reflns_threshold_expression 'I > 2\s(I)'
_cod_data_source_file c9dt00773c2.cif
_cod_data_source_block shelx
_cod_depositor_comments 'Adding full bibliography for 7700244--7700245.cif.'
_cod_original_cell_volume 1964.6(4)
_cod_database_code 7700245
_shelx_shelxl_version_number 2014/7
_shelx_space_group_comment
;
The symmetry employed for this shelxl refinement is uniquely defined
by the following loop, which should always be used as a source of
symmetry information in preference to the above space-group names.
They are only intended as comments.
;
_shelx_estimated_absorpt_t_min 0.787
_shelx_estimated_absorpt_t_max 0.929

loop_
_space_group_symop_operation_xyz
'x, y, z'
'-x+1/2, y+1/2, -z+1/2'
'-x, -y, -z'
'x-1/2, -y-1/2, z-1/2'

loop_
_atom_site_label
_atom_site_type_symbol
_atom_site_fract_x
_atom_site_fract_y
_atom_site_fract_z
_atom_site_U_iso_or_equiv
_atom_site_adp_type
_atom_site_occupancy
_atom_site_site_symmetry_order
_atom_site_calc_flag
_atom_site_refinement_flags_posn
_atom_site_refinement_flags_adp
Co1 Co 0.00365(2) 0.29246(2) 0.82907(2) 0.01528(7) Uani 1 1 d . .
C1 C 0.2533(2) 0.18739(9) 0.78355(16) 0.0225(4) Uani 1 1 d . .
H1 H 0.2684 0.1388 0.7536 0.027 Uiso 1 1 calc R U
C2 C 0.3320(2) 0.24067(10) 0.71993(17) 0.0259(4) Uani 1 1 d . .
H2A H 0.2743 0.2429 0.6414 0.031 Uiso 1 1 calc R U
H2B H 0.4387 0.2239 0.7190 0.031 Uiso 1 1 calc R U
C3 C 0.3408(2) 0.31551(10) 0.77032(16) 0.0240(4) Uani 1 1 d . .
H3 H 0.4011 0.3472 0.7285 0.029 Uiso 1 1 calc R U
C4 C 0.4229(2) 0.31256(10) 0.89428(17) 0.0260(4) Uani 1 1 d . .
H4A H 0.5322 0.2976 0.8991 0.031 Uiso 1 1 calc R U
H4B H 0.4238 0.3609 0.9270 0.031 Uiso 1 1 calc R U
C5 C 0.34384(19) 0.26102(9) 0.96280(16) 0.0224(4) Uani 1 1 d . .
H5 H 0.4078 0.2570 1.0402 0.027 Uiso 1 1 calc R U
C6 C 0.3229(2) 0.18718(9) 0.90914(16) 0.0230(4) Uani 1 1 d . .
H6A H 0.2546 0.1586 0.9478 0.028 Uiso 1 1 calc R U
H6B H 0.4254 0.1632 0.9212 0.028 Uiso 1 1 calc R U
C7 C 0.1811(2) 0.33116(9) 1.05167(15) 0.0222(4) Uani 1 1 d . .
H7 H 0.2626 0.3328 1.1160 0.027 Uiso 1 1 calc R U
C8 C 0.0383(2) 0.37292(9) 1.04594(14) 0.0198(3) Uani 1 1 d . .
C9 C 0.0186(2) 0.41658(10) 1.13323(16) 0.0267(4) Uani 1 1 d . .
H9 H 0.0955 0.4194 1.2001 0.032 Uiso 1 1 calc R U
C10 C -0.1178(2) 0.45627(10) 1.11992(16) 0.0287(4) Uani 1 1 d . .
H10 H -0.1357 0.4867 1.1784 0.034 Uiso 1 1 calc R U
C11 C -0.2277(2) 0.45134(10) 1.02115(16) 0.0265(4) Uani 1 1 d . .
H11 H -0.3213 0.4782 1.0111 0.032 Uiso 1 1 calc R U
C12 C -0.1983(2) 0.40643(9) 0.93745(15) 0.0223(4) Uani 1 1 d . .
H12 H -0.2737 0.4029 0.8699 0.027 Uiso 1 1 calc R U
C13 C 0.1335(2) 0.39376(9) 0.69035(15) 0.0207(3) Uani 1 1 d . .
H13 H 0.2052 0.4208 0.6584 0.025 Uiso 1 1 calc R U
C14 C -0.0341(2) 0.41089(9) 0.66570(14) 0.0201(3) Uani 1 1 d . .
C15 C -0.0961(2) 0.47276(9) 0.61232(15) 0.0249(4) Uani 1 1 d . .
H15 H -0.0294 0.5086 0.5933 0.030 Uiso 1 1 calc R U
C16 C -0.2571(2) 0.48195(10) 0.58676(15) 0.0277(4) Uani 1 1 d . .
H16 H -0.3014 0.5247 0.5525 0.033 Uiso 1 1 calc R U
C17 C -0.3505(2) 0.42796(10) 0.61208(15) 0.0254(4) Uani 1 1 d . .
H17 H -0.4605 0.4315 0.5918 0.030 Uiso 1 1 calc R U
C18 C -0.2804(2) 0.36803(10) 0.66814(14) 0.0215(4) Uani 1 1 d . .
H18 H -0.3450 0.3311 0.6864 0.026 Uiso 1 1 calc R U
O1 O 0.08645(14) 0.20234(6) 0.76134(11) 0.0202(3) Uani 1 1 d . .
O2 O -0.20678(14) 0.23537(7) 0.81957(11) 0.0238(3) Uani 1 1 d . .
O3 O -0.07713(17) 0.19111(9) 0.97578(13) 0.0392(4) Uani 1 1 d . .
O4 O -0.30844(16) 0.15143(8) 0.90277(15) 0.0401(4) Uani 1 1 d . .
O5 O -0.05503(19) 0.07720(8) 0.71095(18) 0.0562(5) Uani 1 1 d . .
O6 O 0.13859(17) 0.03296(7) 0.83043(12) 0.0348(3) Uani 1 1 d . .
O7 O 0.03047(18) -0.02750(7) 0.68455(12) 0.0355(3) Uani 1 1 d . .
N1 N 0.17916(16) 0.34190(7) 0.75539(12) 0.0193(3) Uani 1 1 d . .
N2 N 0.19197(16) 0.29283(7) 0.96793(12) 0.0189(3) Uani 1 1 d . .
N3 N -0.12518(16) 0.36017(7) 0.69761(11) 0.0180(3) Uani 1 1 d . .
N4 N -0.06809(16) 0.36790(7) 0.94808(12) 0.0179(3) Uani 1 1 d . .
N5 N -0.19738(17) 0.19128(8) 0.90147(13) 0.0227(3) Uani 1 1 d . .
N6 N 0.03811(17) 0.02724(8) 0.74161(14) 0.0247(3) Uani 1 1 d . .
H01 H 0.036(3) 0.1641(15) 0.759(2) 0.053(8) Uiso 1 1 d . .

loop_
_atom_site_aniso_label
_atom_site_aniso_U_11
_atom_site_aniso_U_22
_atom_site_aniso_U_33
_atom_site_aniso_U_23
_atom_site_aniso_U_13
_atom_site_aniso_U_12
Co1 0.01446(11) 0.01415(12) 0.01700(12) -0.00007(8) 0.00255(8) 0.00048(8)
C1 0.0196(8) 0.0170(8) 0.0333(10) 0.0004(7) 0.0113(7) 0.0033(6)
C2 0.0260(9) 0.0224(9) 0.0337(10) 0.0022(7) 0.0169(8) 0.0030(7)
C3 0.0181(8) 0.0200(8) 0.0368(10) 0.0049(7) 0.0124(7) -0.0005(7)
C4 0.0143(8) 0.0223(9) 0.0410(11) 0.0027(8) 0.0049(7) -0.0022(7)
C5 0.0150(8) 0.0227(9) 0.0280(9) 0.0041(7) 0.0006(7) 0.0011(6)
C6 0.0176(8) 0.0188(8) 0.0328(10) 0.0058(7) 0.0054(7) 0.0036(6)
C7 0.0225(8) 0.0223(9) 0.0196(8) 0.0013(7) -0.0015(7) -0.0034(7)
C8 0.0241(8) 0.0165(8) 0.0187(8) 0.0005(6) 0.0042(7) -0.0048(6)
C9 0.0324(10) 0.0268(9) 0.0200(9) -0.0044(7) 0.0031(7) -0.0052(8)
C10 0.0360(11) 0.0255(9) 0.0267(10) -0.0093(8) 0.0115(8) -0.0034(8)
C11 0.0268(9) 0.0244(9) 0.0306(10) -0.0025(7) 0.0110(8) 0.0010(7)
C12 0.0223(9) 0.0234(9) 0.0216(9) -0.0011(7) 0.0052(7) 0.0003(7)
C13 0.0246(9) 0.0160(8) 0.0227(9) -0.0009(7) 0.0072(7) -0.0036(6)
C14 0.0274(9) 0.0175(8) 0.0149(8) -0.0023(6) 0.0030(7) -0.0006(6)
C15 0.0355(10) 0.0170(8) 0.0201(9) 0.0005(7) 0.0011(8) -0.0012(7)
C16 0.0382(11) 0.0209(9) 0.0203(9) -0.0006(7) -0.0029(8) 0.0084(8)
C17 0.0257(9) 0.0288(9) 0.0197(9) -0.0031(7) -0.0001(7) 0.0089(7)
C18 0.0217(8) 0.0243(9) 0.0180(8) -0.0015(7) 0.0031(7) 0.0025(7)
O1 0.0192(6) 0.0153(6) 0.0269(7) -0.0011(5) 0.0070(5) 0.0009(5)
O2 0.0211(6) 0.0203(6) 0.0305(7) 0.0044(5) 0.0065(5) -0.0001(5)
O3 0.0286(8) 0.0508(9) 0.0345(8) 0.0045(7) -0.0026(6) 0.0028(7)
O4 0.0266(7) 0.0280(7) 0.0689(11) 0.0108(7) 0.0171(7) -0.0057(6)
O5 0.0359(9) 0.0220(8) 0.0968(15) -0.0016(8) -0.0203(9) 0.0067(6)
O6 0.0410(8) 0.0277(7) 0.0309(8) -0.0003(6) -0.0047(6) -0.0021(6)
O7 0.0427(8) 0.0239(7) 0.0378(8) -0.0076(6) 0.0029(7) -0.0026(6)
N1 0.0185(7) 0.0175(7) 0.0225(7) -0.0006(6) 0.0054(6) -0.0001(5)
N2 0.0164(7) 0.0179(7) 0.0217(7) 0.0029(6) 0.0023(6) -0.0010(5)
N3 0.0216(7) 0.0168(7) 0.0153(7) -0.0011(5) 0.0031(5) 0.0014(5)
N4 0.0201(7) 0.0162(7) 0.0178(7) -0.0009(5) 0.0046(5) -0.0022(5)
N5 0.0184(7) 0.0198(7) 0.0319(8) 0.0001(6) 0.0095(6) 0.0026(6)
N6 0.0230(8) 0.0165(7) 0.0338(9) 0.0000(6) 0.0041(7) -0.0029(6)

loop_
_atom_type_symbol
_atom_type_description
_atom_type_scat_dispersion_real
_atom_type_scat_dispersion_imag
_atom_type_scat_source
C C 0.0033 0.0016 'International Tables Vol C Tables 4.2.6.8 and 6.1.1.4'
Co Co 0.3494 0.9721 'International Tables Vol C Tables 4.2.6.8 and 6.1.1.4'
H H 0.0000 0.0000 'International Tables Vol C Tables 4.2.6.8 and 6.1.1.4'
N N 0.0061 0.0033 'International Tables Vol C Tables 4.2.6.8 and 6.1.1.4'
O O 0.0106 0.0060 'International Tables Vol C Tables 4.2.6.8 and 6.1.1.4'

loop_
_geom_angle_atom_site_label_1
_geom_angle_atom_site_label_2
_geom_angle_atom_site_label_3
_geom_angle
O1 Co1 N2 92.36(5)
O1 Co1 O2 86.39(5)
N2 Co1 O2 125.36(5)
O1 Co1 N1 81.25(5)
N2 Co1 N1 79.73(6)
O2 Co1 N1 152.60(5)
O1 Co1 N3 110.74(5)
N2 Co1 N3 142.66(5)
O2 Co1 N3 86.29(5)
N1 Co1 N3 75.54(5)
O1 Co1 N4 162.27(5)
N2 Co1 N4 75.63(5)
O2 Co1 N4 90.01(5)
N1 Co1 N4 108.74(5)
N3 Co1 N4 86.30(5)
O1 C1 C2 108.72(14)
O1 C1 C6 111.76(14)
C2 C1 C6 112.47(15)
O1 C1 H1 107.9
C2 C1 H1 107.9
C6 C1 H1 107.9
C1 C2 C3 113.10(15)
C1 C2 H2A 109.0
C3 C2 H2A 109.0
C1 C2 H2B 109.0
C3 C2 H2B 109.0
H2A C2 H2B 107.8
N1 C3 C2 106.73(14)
N1 C3 C4 112.49(15)
C2 C3 C4 109.73(15)
N1 C3 H3 109.3
C2 C3 H3 109.3
C4 C3 H3 109.3
C5 C4 C3 112.55(14)
C5 C4 H4A 109.1
C3 C4 H4A 109.1
C5 C4 H4B 109.1
C3 C4 H4B 109.1
H4A C4 H4B 107.8
N2 C5 C6 110.65(14)
N2 C5 C4 106.23(14)
C6 C5 C4 111.60(15)
N2 C5 H5 109.4
C6 C5 H5 109.4
C4 C5 H5 109.4
C5 C6 C1 114.58(14)
C5 C6 H6A 108.6
C1 C6 H6A 108.6
C5 C6 H6B 108.6
C1 C6 H6B 108.6
H6A C6 H6B 107.6
N2 C7 C8 117.70(15)
N2 C7 H7 121.1
C8 C7 H7 121.1
N4 C8 C9 123.08(17)
N4 C8 C7 115.74(15)
C9 C8 C7 121.12(16)
C8 C9 C10 117.68(17)
C8 C9 H9 121.2
C10 C9 H9 121.2
C11 C10 C9 119.91(17)
C11 C10 H10 120.0
C9 C10 H10 120.0
C12 C11 C10 118.68(17)
C12 C11 H11 120.7
C10 C11 H11 120.7
N4 C12 C11 122.56(17)
N4 C12 H12 118.7
C11 C12 H12 118.7
N1 C13 C14 118.15(15)
N1 C13 H13 120.9
C14 C13 H13 120.9
N3 C14 C15 121.72(17)
N3 C14 C13 114.28(15)
C15 C14 C13 123.99(16)
C14 C15 C16 119.54(17)
C14 C15 H15 120.2
C16 C15 H15 120.2
C17 C16 C15 118.73(17)
C17 C16 H16 120.6
C15 C16 H16 120.6
C16 C17 C18 118.63(17)
C16 C17 H17 120.7
C18 C17 H17 120.7
N3 C18 C17 122.95(17)
N3 C18 H18 118.5
C17 C18 H18 118.5
C1 O1 Co1 119.98(10)
C1 O1 H01 110.2(18)
Co1 O1 H01 118.8(19)
N5 O2 Co1 111.24(10)
C13 N1 C3 120.63(15)
C13 N1 Co1 115.47(12)
C3 N1 Co1 123.75(11)
C7 N2 C5 118.54(15)
C7 N2 Co1 118.27(12)
C5 N2 Co1 122.26(11)
C18 N3 C14 118.17(15)
C18 N3 Co1 127.60(12)
C14 N3 Co1 111.91(11)
C12 N4 C8 118.09(15)
C12 N4 Co1 129.32(12)
C8 N4 Co1 112.57(11)
O4 N5 O3 123.17(17)
O4 N5 O2 118.15(16)
O3 N5 O2 118.67(15)
O7 N6 O5 119.73(17)
O7 N6 O6 120.41(15)
O5 N6 O6 119.86(16)

loop_
_geom_bond_atom_site_label_1
_geom_bond_atom_site_label_2
_geom_bond_distance
Co1 O1 2.0746(12)
Co1 N2 2.1163(15)
Co1 O2 2.1174(13)
Co1 N1 2.1419(14)
Co1 N3 2.1758(14)
Co1 N4 2.2054(14)
C1 O1 1.462(2)
C1 C2 1.513(2)
C1 C6 1.530(3)
C1 H1 1.0000
C2 C3 1.528(3)
C2 H2A 0.9900
C2 H2B 0.9900
C3 N1 1.479(2)
C3 C4 1.539(3)
C3 H3 1.0000
C4 C5 1.531(3)
C4 H4A 0.9900
C4 H4B 0.9900
C5 N2 1.473(2)
C5 C6 1.527(3)
C5 H5 1.0000
C6 H6A 0.9900
C6 H6B 0.9900
C7 N2 1.267(2)
C7 C8 1.467(2)
C7 H7 0.9500
C8 N4 1.363(2)
C8 C9 1.380(3)
C9 C10 1.391(3)
C9 H9 0.9500
C10 C11 1.387(3)
C10 H10 0.9500
C11 C12 1.386(3)
C11 H11 0.9500
C12 N4 1.336(2)
C12 H12 0.9500
C13 N1 1.268(2)
C13 C14 1.477(2)
C13 H13 0.9500
C14 N3 1.348(2)
C14 C15 1.387(2)
C15 C16 1.395(3)
C15 H15 0.9500
C16 C17 1.375(3)
C16 H16 0.9500
C17 C18 1.393(2)
C17 H17 0.9500
C18 N3 1.345(2)
C18 H18 0.9500
O1 H01 0.84(3)
O2 N5 1.286(2)
O3 N5 1.246(2)
O4 N5 1.231(2)
O5 N6 1.250(2)
O6 N6 1.257(2)
O7 N6 1.234(2)

loop_
_geom_hbond_atom_site_label_D
_geom_hbond_atom_site_label_H
_geom_hbond_atom_site_label_A
_geom_hbond_distance_DH
_geom_hbond_distance_HA
_geom_hbond_distance_DA
_geom_hbond_angle_DHA
_geom_hbond_site_symmetry_A
C1 H1 O6 1.00 2.56 3.155(2) 118.2 .
C3 H3 O7 1.00 2.60 3.162(2) 115.6 2_556
C4 H4B O7 0.99 2.57 3.200(2) 121.5 2_556
C6 H6B O4 0.99 2.40 3.320(2) 154.2 1_655
C7 H7 O5 0.95 2.45 3.208(2) 136.4 4_666
C12 H12 O7 0.95 2.57 3.242(2) 127.6 2_456
C13 H13 O6 0.95 2.50 3.328(2) 145.9 2_556
C18 H18 O2 0.95 2.56 3.088(2) 115.5 .
O1 H01 O5 0.84(3) 1.86(3) 2.668(2) 161(3) .
O1 H01 N6 0.84(3) 2.58(3) 3.3131(19) 147(2) .

loop_
_geom_torsion_atom_site_label_1
_geom_torsion_atom_site_label_2
_geom_torsion_atom_site_label_3
_geom_torsion_atom_site_label_4
_geom_torsion
O1 C1 C2 C3 72.69(19)
C6 C1 C2 C3 -51.6(2)
C1 C2 C3 N1 -66.36(19)
C1 C2 C3 C4 55.79(19)
N1 C3 C4 C5 62.35(19)
C2 C3 C4 C5 -56.30(19)
C3 C4 C5 N2 -68.11(19)
C3 C4 C5 C6 52.58(19)
N2 C5 C6 C1 70.13(19)
C4 C5 C6 C1 -47.94(19)
O1 C1 C6 C5 -75.04(18)
C2 C1 C6 C5 47.6(2)
N2 C7 C8 N4 -2.0(2)
N2 C7 C8 C9 -179.23(16)
N4 C8 C9 C10 0.8(3)
C7 C8 C9 C10 177.92(16)
C8 C9 C10 C11 -0.4(3)
C9 C10 C11 C12 0.1(3)
C10 C11 C12 N4 -0.2(3)
N1 C13 C14 N3 -12.8(2)
N1 C13 C14 C15 168.49(17)
N3 C14 C15 C16 -2.5(3)
C13 C14 C15 C16 176.10(16)
C14 C15 C16 C17 -2.1(3)
C15 C16 C17 C18 3.7(3)
C16 C17 C18 N3 -0.8(3)
C2 C1 O1 Co1 -71.32(16)
C6 C1 O1 Co1 53.41(17)
C14 C13 N1 C3 171.04(15)
C14 C13 N1 Co1 -4.5(2)
C2 C3 N1 C13 -113.03(18)
C4 C3 N1 C13 126.58(17)
C2 C3 N1 Co1 62.16(17)
C4 C3 N1 Co1 -58.24(18)
C8 C7 N2 C5 168.93(15)
C8 C7 N2 Co1 -0.3(2)
C6 C5 N2 C7 144.46(16)
C4 C5 N2 C7 -94.25(19)
C6 C5 N2 Co1 -46.78(18)
C4 C5 N2 Co1 74.51(16)
C17 C18 N3 C14 -3.8(2)
C17 C18 N3 Co1 157.40(13)
C15 C14 N3 C18 5.4(2)
C13 C14 N3 C18 -173.31(15)
C15 C14 N3 Co1 -158.59(13)
C13 C14 N3 Co1 22.65(17)
C11 C12 N4 C8 0.7(3)
C11 C12 N4 Co1 179.20(13)
C9 C8 N4 C12 -1.0(2)
C7 C8 N4 C12 -178.22(15)
C9 C8 N4 Co1 -179.77(14)
C7 C8 N4 Co1 3.01(18)
Co1 O2 N5 O4 -175.72(13)
Co1 O2 N5 O3 4.62(19)
